data_4502699
loop_
_publ_author_name
'Varughese, Sunil'
'Draper, Sylvia M.'

_publ_section_title
;
 Pyridazines in Crystal Engineering. A Systematic Evaluation of the Role
 of Isomerism and Steric Factors in Determining Crystal Packing and
 Nano/Microcrystal Morphologies
;
_journal_issue 6
_journal_name_full 'Crystal Growth &amp; Design'
_journal_page_first 2571
_journal_paper_doi 10.1021/cg9015383
_journal_volume 10
_journal_year 2010
_chemical_formula_moiety 'C102 H60 N26 O3'
_chemical_formula_sum 'C102 H60 N26 O3'
_chemical_formula_weight 1697.76
_chemical_name_systematic
; 
 ? 
;
_space_group_IT_number 2
_symmetry_cell_setting triclinic
_symmetry_space_group_name_Hall '-P 1'
_symmetry_space_group_name_H-M 'P -1'
_atom_sites_solution_hydrogens geom
_atom_sites_solution_primary direct
_atom_sites_solution_secondary difmap
_audit_creation_method SHELXL-97
_cell_angle_alpha 92.350(3)
_cell_angle_beta 100.730(2)
_cell_angle_gamma 110.860(1)
_cell_formula_units_Z 1
_cell_length_a 9.977(7)
_cell_length_b 13.808(1)
_cell_length_c 16.792(1)
_cell_measurement_reflns_used 678
_cell_measurement_temperature 123(2)
_cell_measurement_theta_max 44.139
_cell_measurement_theta_min 4.777
_cell_volume 2109.3(15)
_computing_cell_refinement SAINTPLUS
_computing_data_collection SMART
_computing_data_reduction SAINTPLUS
_computing_molecular_graphics 'material studio'
_computing_structure_refinement 'SHELXTL (Sheldrick, 1997)'
_computing_structure_solution 'SHELXTL (Sheldrick, 1990)'
_diffrn_ambient_temperature 123(2)
_diffrn_measured_fraction_theta_full 0.948
_diffrn_measured_fraction_theta_max 0.948
_diffrn_measurement_device_type 'Bruker APEX CCD Area detector'
_diffrn_measurement_method 'phi and omega scan'
_diffrn_radiation_monochromator graphite
_diffrn_radiation_source 'fine-focus sealed tube'
_diffrn_radiation_type MoK\a
_diffrn_radiation_wavelength 0.71073
_diffrn_reflns_av_R_equivalents 0.0766
_diffrn_reflns_av_sigmaI/netI 0.1582
_diffrn_reflns_limit_h_max 11
_diffrn_reflns_limit_h_min -11
_diffrn_reflns_limit_k_max 16
_diffrn_reflns_limit_k_min -14
_diffrn_reflns_limit_l_max 19
_diffrn_reflns_limit_l_min -20
_diffrn_reflns_number 11449
_diffrn_reflns_theta_full 25.19
_diffrn_reflns_theta_max 25.19
_diffrn_reflns_theta_min 1.24
_exptl_absorpt_coefficient_mu 0.086
_exptl_absorpt_correction_T_max 0.9957
_exptl_absorpt_correction_T_min 0.9838
_exptl_absorpt_correction_type multi-scan
_exptl_absorpt_process_details 'SADABS; Sheldrick, 1997'
_exptl_crystal_colour Colorless
_exptl_crystal_density_diffrn 1.337
_exptl_crystal_density_method 'not measured'
_exptl_crystal_description Bladed
_exptl_crystal_F_000 878
_exptl_crystal_size_max 0.19
_exptl_crystal_size_mid 0.11
_exptl_crystal_size_min 0.05
_refine_diff_density_max 0.781
_refine_diff_density_min -0.332
_refine_diff_density_rms 0.084
_refine_ls_extinction_method none
_refine_ls_goodness_of_fit_ref 0.989
_refine_ls_hydrogen_treatment constr
_refine_ls_matrix_type full
_refine_ls_number_parameters 595
_refine_ls_number_reflns 7196
_refine_ls_number_restraints 0
_refine_ls_restrained_S_all 0.989
_refine_ls_R_factor_all 0.1649
_refine_ls_R_factor_gt 0.0887
_refine_ls_shift/su_max 0.000
_refine_ls_shift/su_mean 0.000
_refine_ls_structure_factor_coef Fsqd
_refine_ls_weighting_details 'calc w=1/[\s^2^(Fo^2^)+(0.1220P)^2^+0.0000P] where P=(Fo^2^+2Fc^2^)/3'
_refine_ls_weighting_scheme calc
_refine_ls_wR_factor_gt 0.2144
_refine_ls_wR_factor_ref 0.2607
_reflns_number_gt 3692
_reflns_number_total 7196
_reflns_threshold_expression >2sigma(I)
_cod_data_source_file cg9015383_si_003.cif
_cod_data_source_block 3c
_cod_depositor_comments
;
The following automatic conversions were performed:

'_symmetry_cell_setting' value 'Triclinic' changed to 'triclinic'
according to /home/saulius/struct/CIF-dictionaries/cif_core.dic
dictionary named 'cif_core.dic' version 2.4.2 from
2011-04-26.

'_exptl_absorpt_correction_type' value 'Multi scan'
changed to 'multi-scan' according to
/home/saulius/struct/CIF-dictionaries/cif_core.dic dictionary named
'cif_core.dic' version 2.4.2 from 2011-04-26.

Automatic conversion script
Id: cif_fix_values 1715 2011-07-08 13:25:40Z adriana 
;
_cod_original_sg_symbol_H-M P-1
_cod_database_code 4502699

loop_
_symmetry_equiv_pos_as_xyz
'x, y, z'
'-x, -y, -z'

loop_
_atom_site_label
_atom_site_type_symbol
_atom_site_fract_x
_atom_site_fract_y
_atom_site_fract_z
_atom_site_U_iso_or_equiv
_atom_site_adp_type
_atom_site_occupancy
_atom_site_symmetry_multiplicity
_atom_site_calc_flag
_atom_site_refinement_flags
C336 C -0.0248(7) 1.0313(5) 0.6092(4) 0.0499(17) Uani 1 1 d .
H336 H -0.0882 1.0679 0.6134 0.060 Uiso 1 1 calc R
C236 C 0.6245(7) 1.3737(4) 0.9360(4) 0.0476(17) Uani 1 1 d .
H236 H 0.6891 1.4071 0.9019 0.057 Uiso 1 1 calc R
C132 C 0.8490(7) 1.0942(4) 0.8346(4) 0.0488(17) Uani 1 1 d .
H132 H 0.9200 1.1362 0.8806 0.059 Uiso 1 1 calc R
C235 C 0.5449(6) 1.2678(4) 0.9170(4) 0.0425(16) Uani 1 1 d .
H235 H 0.5547 1.2310 0.8707 0.051 Uiso 1 1 calc R
C126 C 0.7096(7) 0.3585(4) 0.7320(3) 0.0414(15) Uani 1 1 d .
H126 H 0.7874 0.3364 0.7540 0.050 Uiso 1 1 calc R
C322 C -0.4681(7) 0.2778(5) 0.4743(4) 0.0469(17) Uani 1 1 d .
H322 H -0.5700 0.2490 0.4499 0.056 Uiso 1 1 calc R
C222 C -0.1291(6) 0.6624(4) 0.9542(3) 0.0344(13) Uani 1 1 d .
H222 H -0.2260 0.6459 0.9626 0.041 Uiso 1 1 calc R
C136 C 0.6837(7) 1.0805(4) 0.7205(4) 0.0406(15) Uani 1 1 d .
H136 H 0.6348 1.1124 0.6824 0.049 Uiso 1 1 calc R
C225 C 0.1433(6) 0.7111(4) 0.9287(3) 0.0295(13) Uani 1 1 d .
H225 H 0.2386 0.7247 0.9187 0.035 Uiso 1 1 calc R
C122 C 0.4768(7) 0.3195(4) 0.6599(3) 0.0395(15) Uani 1 1 d .
H122 H 0.3865 0.2699 0.6295 0.047 Uiso 1 1 calc R
C226 C 0.0562(6) 0.6113(4) 0.9371(3) 0.0367(14) Uani 1 1 d .
H226 H 0.0949 0.5579 0.9343 0.044 Uiso 1 1 calc R
C332 C 0.2020(7) 1.0341(4) 0.6084(3) 0.0427(15) Uani 1 1 d .
H332 H 0.3035 1.0722 0.6118 0.051 Uiso 1 1 calc R
C232 C 0.5274(6) 1.3809(4) 1.0451(3) 0.0357(14) Uani 1 1 d .
H232 H 0.5198 1.4196 1.0909 0.043 Uiso 1 1 calc R
C325 C -0.1792(7) 0.3616(4) 0.5437(3) 0.0379(14) Uani 1 1 d .
H325 H -0.0771 0.3881 0.5676 0.046 Uiso 1 1 calc R
C335 C -0.0860(7) 0.9240(4) 0.5978(3) 0.0398(14) Uani 1 1 d .
H335 H -0.1885 0.8883 0.5933 0.048 Uiso 1 1 calc R
C323 C -0.4021(6) 0.3857(4) 0.4904(3) 0.0367(14) Uani 1 1 d .
H323 H -0.4572 0.4286 0.4765 0.044 Uiso 1 1 calc R
C326 C -0.2561(7) 0.2555(4) 0.5247(3) 0.0452(16) Uani 1 1 d .
H326 H -0.2034 0.2107 0.5369 0.054 Uiso 1 1 calc R
C125 C 0.7340(6) 0.4634(4) 0.7433(3) 0.0331(13) Uani 1 1 d .
H125 H 0.8269 0.5117 0.7719 0.040 Uiso 1 1 calc R
C135 C 0.6469(6) 0.9734(4) 0.7060(3) 0.0311(13) Uani 1 1 d .
H135 H 0.5744 0.9336 0.6597 0.037 Uiso 1 1 calc R
C133 C 0.8247(6) 0.9888(4) 0.8268(3) 0.0321(13) Uani 1 1 d .
H133 H 0.8789 0.9606 0.8653 0.039 Uiso 1 1 calc R
C334 C 0.0054(6) 0.8689(4) 0.5932(3) 0.0300(13) Uani 1 1 d .
C123 C 0.4917(6) 0.4239(4) 0.6688(3) 0.0339(13) Uani 1 1 d .
H123 H 0.4131 0.4443 0.6451 0.041 Uiso 1 1 calc R
C234 C 0.4522(6) 1.2160(4) 0.9648(3) 0.0295(13) Uani 1 1 d .
C315 C -0.0441(5) 0.5875(4) 0.6054(3) 0.0278(12) Uani 1 1 d .
H315 H 0.0042 0.5442 0.6293 0.033 Uiso 1 1 calc R
C14 C 0.1567(5) 0.8096(3) 0.7538(3) 0.0220(11) Uani 1 1 d .
H14 H 0.0714 0.8235 0.7576 0.026 Uiso 1 1 calc R
C313 C -0.0560(5) 0.7520(4) 0.5835(3) 0.0249(12) Uani 1 1 d .
C116 C 0.6383(6) 0.6085(4) 0.7268(3) 0.0243(12) Uani 1 1 d .
C224 C 0.0930(5) 0.7923(4) 0.9348(3) 0.0237(11) Uani 1 1 d .
C113 C 0.6818(5) 0.8114(4) 0.7508(3) 0.0223(11) Uani 1 1 d .
C12 C 0.4109(5) 0.8400(3) 0.8075(3) 0.0210(11) Uani 1 1 d .
H12 H 0.4996 0.8762 0.8464 0.025 Uiso 1 1 calc R
C333 C 0.1517(6) 0.9263(4) 0.5975(3) 0.0356(14) Uani 1 1 d .
H333 H 0.2178 0.8920 0.5929 0.043 Uiso 1 1 calc R
C233 C 0.4446(6) 1.2757(4) 1.0316(3) 0.0291(12) Uani 1 1 d .
H233 H 0.3828 1.2440 1.0674 0.035 Uiso 1 1 calc R
C114 C 0.5353(5) 0.7388(3) 0.7406(3) 0.0220(11) Uani 1 1 d .
C324 C -0.2545(6) 0.4293(4) 0.5270(3) 0.0301(13) Uani 1 1 d .
C134 C 0.7190(5) 0.9257(4) 0.7612(3) 0.0261(12) Uani 1 1 d .
C223 C -0.0470(5) 0.7660(4) 0.9480(3) 0.0296(13) Uani 1 1 d .
H223 H -0.0873 0.8182 0.9529 0.036 Uiso 1 1 calc R
C214 C 0.2851(5) 0.9319(3) 0.8799(3) 0.0216(11) Uani 1 1 d .
C316 C -0.1762(5) 0.5444(4) 0.5508(3) 0.0258(12) Uani 1 1 d .
C124 C 0.6234(5) 0.4979(4) 0.7130(3) 0.0250(12) Uani 1 1 d .
C16 C 0.2766(5) 0.7182(4) 0.6876(3) 0.0245(12) Uani 1 1 d .
H16 H 0.2722 0.6676 0.6460 0.029 Uiso 1 1 calc R
C115 C 0.5166(5) 0.6351(4) 0.7274(3) 0.0240(11) Uani 1 1 d .
H115 H 0.4213 0.5822 0.7188 0.029 Uiso 1 1 calc R
C11 C 0.4068(5) 0.7675(3) 0.7445(3) 0.0216(11) Uani 1 1 d .
C215 C 0.3778(5) 1.0353(4) 0.8914(3) 0.0254(12) Uani 1 1 d .
H215 H 0.4516 1.0596 0.8606 0.031 Uiso 1 1 calc R
C15 C 0.1515(5) 0.7408(3) 0.6898(3) 0.0218(11) Uani 1 1 d .
C213 C 0.1851(5) 0.9010(3) 0.9309(3) 0.0220(11) Uani 1 1 d .
C13 C 0.2838(5) 0.8578(3) 0.8120(3) 0.0197(11) Uani 1 1 d .
C314 C 0.0173(5) 0.6933(3) 0.6252(3) 0.0232(12) Uani 1 1 d .
C216 C 0.3612(5) 1.1030(4) 0.9487(3) 0.0245(12) Uani 1 1 d .
C203 C 0.8613(12) 0.5938(10) 0.1708(7) 0.163(6) Uani 1 1 d .
N131 N 0.7830(6) 1.1413(4) 0.7843(3) 0.0499(14) Uani 1 1 d .
N331 N 0.1157(6) 1.0871(4) 0.6145(3) 0.0513(14) Uani 1 1 d .
N231 N 0.6168(5) 1.4321(3) 0.9989(3) 0.0455(13) Uani 1 1 d .
N121 N 0.5813(6) 0.2856(4) 0.6913(3) 0.0417(12) Uani 1 1 d .
N321 N -0.3990(6) 0.2112(4) 0.4905(3) 0.0464(13) Uani 1 1 d .
N221 N -0.0799(5) 0.5855(3) 0.9491(3) 0.0393(12) Uani 1 1 d .
N312 N -0.1860(5) 0.7076(3) 0.5321(3) 0.0335(11) Uani 1 1 d .
N311 N -0.2480(5) 0.6035(3) 0.5167(3) 0.0330(11) Uani 1 1 d .
N212 N 0.1715(5) 0.9704(3) 0.9835(3) 0.0347(11) Uani 1 1 d .
N211 N 0.2571(5) 1.0709(3) 0.9918(3) 0.0363(12) Uani 1 1 d .
N111 N 0.7750(4) 0.6802(3) 0.7413(3) 0.0274(10) Uani 1 1 d .
N112 N 0.7952(4) 0.7812(3) 0.7523(2) 0.0268(10) Uani 1 1 d .
N200 N 0.8408(6) 0.6556(5) 0.2293(4) 0.0662(18) Uani 1 1 d .
O200 O 0.8540(5) 0.5518(4) 0.3280(3) 0.0779(16) Uani 1 1 d .
O300 O 0.4279(12) 0.9995(8) 0.5022(8) 0.098(4) Uani 0.50 1 d P
C201 C 0.8478(8) 0.6410(7) 0.3045(6) 0.077(2) Uani 1 1 d .
C202 C 0.8049(11) 0.7497(7) 0.2059(6) 0.110(3) Uani 1 1 d .

loop_
_atom_site_aniso_label
_atom_site_aniso_U_11
_atom_site_aniso_U_22
_atom_site_aniso_U_33
_atom_site_aniso_U_23
_atom_site_aniso_U_13
_atom_site_aniso_U_12
C336 0.057(5) 0.040(4) 0.061(4) 0.004(3) 0.022(4) 0.023(3)
C236 0.065(4) 0.028(3) 0.043(4) 0.003(3) 0.030(3) 0.001(3)
C132 0.056(4) 0.032(3) 0.043(4) -0.004(3) -0.001(3) 0.005(3)
C235 0.051(4) 0.025(3) 0.042(4) -0.008(3) 0.022(3) -0.002(3)
C126 0.055(4) 0.042(4) 0.039(4) 0.009(3) 0.011(3) 0.032(3)
C322 0.036(4) 0.044(4) 0.049(4) -0.013(3) 0.020(3) -0.003(3)
C222 0.029(3) 0.033(3) 0.042(3) 0.011(3) 0.017(3) 0.007(3)
C136 0.052(4) 0.033(3) 0.047(4) 0.012(3) 0.017(3) 0.023(3)
C225 0.031(3) 0.026(3) 0.037(3) 0.003(2) 0.015(3) 0.013(2)
C122 0.051(4) 0.023(3) 0.045(4) -0.001(3) 0.013(3) 0.014(3)
C226 0.043(4) 0.018(3) 0.056(4) 0.007(3) 0.024(3) 0.012(3)
C332 0.044(4) 0.030(3) 0.048(4) 0.003(3) 0.015(3) 0.004(3)
C232 0.043(3) 0.020(3) 0.045(3) -0.003(2) 0.020(3) 0.008(3)
C325 0.048(4) 0.028(3) 0.033(3) -0.005(2) 0.011(3) 0.009(3)
C335 0.042(4) 0.033(3) 0.046(4) 0.008(3) 0.010(3) 0.015(3)
C323 0.035(3) 0.029(3) 0.037(3) -0.011(2) 0.007(3) 0.003(3)
C326 0.067(5) 0.033(3) 0.034(3) 0.000(3) 0.011(3) 0.018(3)
C125 0.043(4) 0.036(3) 0.027(3) 0.005(2) 0.008(3) 0.022(3)
C135 0.030(3) 0.028(3) 0.039(3) 0.003(2) 0.012(3) 0.014(3)
C133 0.033(3) 0.029(3) 0.031(3) 0.003(2) 0.003(3) 0.010(3)
C334 0.033(3) 0.028(3) 0.028(3) 0.002(2) 0.007(3) 0.009(3)
C123 0.039(3) 0.030(3) 0.039(3) 0.007(3) 0.010(3) 0.018(3)
C234 0.034(3) 0.023(3) 0.027(3) -0.002(2) 0.012(2) 0.005(2)
C315 0.026(3) 0.027(3) 0.029(3) -0.007(2) 0.009(3) 0.007(2)
C14 0.021(3) 0.020(3) 0.026(3) -0.001(2) 0.009(2) 0.008(2)
C313 0.027(3) 0.030(3) 0.018(3) 0.001(2) 0.002(2) 0.013(2)
C116 0.032(3) 0.023(3) 0.021(3) 0.003(2) 0.006(2) 0.014(2)
C224 0.025(3) 0.025(3) 0.020(3) 0.001(2) 0.009(2) 0.006(2)
C113 0.024(3) 0.028(3) 0.019(3) 0.001(2) 0.007(2) 0.013(2)
C12 0.017(3) 0.020(2) 0.021(3) 0.000(2) 0.003(2) 0.002(2)
C333 0.042(4) 0.026(3) 0.037(3) 0.005(2) 0.013(3) 0.007(3)
C233 0.035(3) 0.022(3) 0.031(3) -0.001(2) 0.015(3) 0.008(2)
C114 0.025(3) 0.023(3) 0.020(3) -0.002(2) 0.008(2) 0.009(2)
C324 0.035(3) 0.031(3) 0.021(3) -0.005(2) 0.009(2) 0.007(3)
C134 0.023(3) 0.023(3) 0.032(3) 0.000(2) 0.015(2) 0.005(2)
C223 0.028(3) 0.023(3) 0.039(3) 0.002(2) 0.012(3) 0.009(2)
C214 0.021(3) 0.019(3) 0.022(3) -0.003(2) 0.004(2) 0.006(2)
C316 0.026(3) 0.026(3) 0.026(3) 0.002(2) 0.007(2) 0.010(2)
C124 0.029(3) 0.025(3) 0.022(3) 0.000(2) 0.010(2) 0.010(2)
C16 0.024(3) 0.023(3) 0.024(3) -0.005(2) 0.003(2) 0.009(2)
C115 0.018(3) 0.024(3) 0.025(3) -0.002(2) 0.003(2) 0.004(2)
C11 0.026(3) 0.017(2) 0.022(3) -0.001(2) 0.009(2) 0.006(2)
C215 0.024(3) 0.026(3) 0.026(3) 0.003(2) 0.010(2) 0.006(2)
C15 0.019(3) 0.018(2) 0.026(3) -0.001(2) 0.005(2) 0.004(2)
C213 0.023(3) 0.021(3) 0.021(3) -0.001(2) 0.006(2) 0.006(2)
C13 0.022(3) 0.020(2) 0.019(3) 0.004(2) 0.007(2) 0.009(2)
C314 0.022(3) 0.021(3) 0.027(3) -0.005(2) 0.013(2) 0.006(2)
C216 0.027(3) 0.023(3) 0.024(3) 0.005(2) 0.009(2) 0.007(2)
C203 0.121(9) 0.186(12) 0.146(10) -0.121(9) 0.023(8) 0.033(8)
N131 0.062(4) 0.030(3) 0.051(3) -0.004(3) 0.004(3) 0.012(3)
N331 0.065(4) 0.035(3) 0.058(4) 0.010(3) 0.020(3) 0.018(3)
N231 0.048(3) 0.026(3) 0.056(3) -0.007(2) 0.021(3) 0.002(2)
N121 0.062(4) 0.037(3) 0.040(3) 0.009(2) 0.015(3) 0.032(3)
N321 0.057(4) 0.032(3) 0.042(3) -0.007(2) 0.018(3) 0.004(3)
N221 0.038(3) 0.024(2) 0.054(3) 0.007(2) 0.019(2) 0.005(2)
N312 0.033(3) 0.029(3) 0.034(3) 0.001(2) 0.000(2) 0.010(2)
N311 0.034(3) 0.028(3) 0.028(3) -0.004(2) -0.002(2) 0.006(2)
N212 0.042(3) 0.023(2) 0.040(3) -0.001(2) 0.025(2) 0.005(2)
N211 0.046(3) 0.017(2) 0.043(3) -0.0008(19) 0.028(2) 0.000(2)
N111 0.028(3) 0.023(2) 0.035(3) 0.0037(19) 0.011(2) 0.012(2)
N112 0.027(2) 0.026(2) 0.028(2) 0.0029(18) 0.007(2) 0.010(2)
N200 0.062(4) 0.080(4) 0.042(4) 0.024(3) 0.009(3) 0.009(3)
O200 0.065(3) 0.082(4) 0.108(4) 0.031(3) 0.021(3) 0.050(3)
O300 0.094(9) 0.050(6) 0.160(11) 0.027(7) 0.060(9) 0.021(6)
C201 0.049(5) 0.088(6) 0.097(7) 0.005(5) 0.004(5) 0.034(4)
C202 0.124(8) 0.099(7) 0.136(9) 0.049(7) 0.046(7) 0.062(6)

loop_
_atom_type_symbol
_atom_type_description
_atom_type_scat_dispersion_real
_atom_type_scat_dispersion_imag
_atom_type_scat_source
C C 0.0033 0.0016 'International Tables Vol C Tables 4.2.6.8 and 6.1.1.4'
H H 0.0000 0.0000 'International Tables Vol C Tables 4.2.6.8 and 6.1.1.4'
N N 0.0061 0.0033 'International Tables Vol C Tables 4.2.6.8 and 6.1.1.4'
O O 0.0106 0.0060 'International Tables Vol C Tables 4.2.6.8 and 6.1.1.4'

loop_
_geom_angle_atom_site_label_1
_geom_angle_atom_site_label_2
_geom_angle_atom_site_label_3
_geom_angle
N331 C336 C335 124.8(6)
N231 C236 C235 124.4(5)
N131 C132 C133 125.9(6)
C234 C235 C236 120.0(5)
N121 C126 C125 123.5(5)
N321 C322 C323 125.0(6)
N221 C222 C223 123.7(5)
N131 C136 C135 124.3(6)
C226 C225 C224 120.4(5)
N121 C122 C123 123.7(5)
N221 C226 C225 123.4(5)
N331 C332 C333 123.4(6)
N231 C232 C233 124.9(5)
C326 C325 C324 118.7(6)
C336 C335 C334 118.5(6)
C324 C323 C322 118.6(6)
N321 C326 C325 124.9(6)
C124 C125 C126 119.8(5)
C136 C135 C134 118.4(5)
C132 C133 C134 118.0(5)
C333 C334 C335 117.2(5)
C333 C334 C313 122.5(5)
C335 C334 C313 120.2(5)
C124 C123 C122 119.0(5)
C235 C234 C233 116.3(5)
C235 C234 C216 123.8(4)
C233 C234 C216 119.8(4)
C314 C315 C316 119.2(5)
C13 C14 C15 120.8(4)
N312 C313 C314 122.3(4)
N312 C313 C334 115.1(4)
C314 C313 C334 122.7(4)
N111 C116 C115 122.2(4)
N111 C116 C124 116.5(4)
C115 C116 C124 121.2(4)
C223 C224 C225 116.3(4)
C223 C224 C213 121.3(4)
C225 C224 C213 122.3(4)
N112 C113 C114 122.3(4)
N112 C113 C134 115.5(4)
C114 C113 C134 122.2(4)
C13 C12 C11 119.3(4)
C334 C333 C332 119.6(5)
C232 C233 C234 119.4(5)
C115 C114 C113 115.6(4)
C115 C114 C11 119.7(4)
C113 C114 C11 124.7(4)
C323 C324 C325 117.6(5)
C323 C324 C316 122.2(5)
C325 C324 C316 120.1(5)
C133 C134 C135 117.7(5)
C133 C134 C113 121.2(5)
C135 C134 C113 121.1(5)
C224 C223 C222 119.6(5)
C215 C214 C213 117.1(4)
C215 C214 C13 121.4(4)
C213 C214 C13 121.3(4)
N311 C316 C315 121.8(5)
N311 C316 C324 114.9(4)
C315 C316 C324 123.3(5)
C125 C124 C123 117.3(5)
C125 C124 C116 122.9(5)
C123 C124 C116 119.7(5)
C11 C16 C15 121.7(4)
C114 C115 C116 119.4(4)
C16 C11 C12 118.8(4)
C16 C11 C114 119.5(4)
C12 C11 C114 121.6(4)
C214 C215 C216 118.7(4)
C14 C15 C16 118.5(4)
C14 C15 C314 120.7(4)
C16 C15 C314 120.8(4)
N212 C213 C214 121.3(4)
N212 C213 C224 114.4(4)
C214 C213 C224 124.3(4)
C14 C13 C12 120.9(4)
C14 C13 C214 119.2(4)
C12 C13 C214 119.9(4)
C315 C314 C313 116.8(5)
C315 C314 C15 120.3(5)
C313 C314 C15 122.8(4)
N211 C216 C215 121.7(4)
N211 C216 C234 114.9(4)
C215 C216 C234 123.4(4)
C132 N131 C136 115.7(5)
C336 N331 C332 116.4(5)
C232 N231 C236 115.0(5)
C122 N121 C126 116.5(5)
C326 N321 C322 115.2(5)
C222 N221 C226 116.6(4)
C313 N312 N311 119.8(4)
N312 N311 C316 119.8(4)
N211 N212 C213 121.1(4)
N212 N211 C216 119.8(4)
N112 N111 C116 119.3(4)
C113 N112 N111 121.0(4)
C201 N200 C203 125.6(9)
C201 N200 C202 115.1(7)
C203 N200 C202 119.3(8)
N200 C201 O200 119.3(8)

loop_
_geom_bond_atom_site_label_1
_geom_bond_atom_site_label_2
_geom_bond_distance
_geom_bond_site_symmetry_2
C336 N331 1.321(7) .
C336 C335 1.376(8) .
C236 N231 1.333(7) .
C236 C235 1.383(7) .
C132 N131 1.308(7) .
C132 C133 1.384(7) .
C235 C234 1.365(7) .
C126 N121 1.349(7) .
C126 C125 1.380(7) .
C322 N321 1.341(8) .
C322 C323 1.389(7) .
C222 N221 1.325(6) .
C222 C223 1.392(7) .
C136 N131 1.332(7) .
C136 C135 1.390(7) .
C225 C226 1.372(7) .
C225 C224 1.389(7) .
C122 N121 1.321(7) .
C122 C123 1.395(7) .
C226 N221 1.331(7) .
C332 N331 1.328(7) .
C332 C333 1.384(7) .
C232 N231 1.322(7) .
C232 C233 1.376(7) .
C325 C326 1.381(7) .
C325 C324 1.401(7) .
C335 C334 1.390(7) .
C323 C324 1.382(7) .
C326 N321 1.334(8) .
C125 C124 1.374(7) .
C135 C134 1.396(7) .
C133 C134 1.385(7) .
C334 C333 1.377(7) .
C334 C313 1.499(7) .
C123 C124 1.393(7) .
C234 C233 1.394(6) .
C234 C216 1.482(7) .
C315 C314 1.367(6) .
C315 C316 1.371(7) .
C14 C13 1.374(7) .
C14 C15 1.386(6) .
C313 N312 1.333(6) .
C313 C314 1.399(7) .
C116 N111 1.339(6) .
C116 C115 1.389(7) .
C116 C124 1.485(6) .
C224 C223 1.376(7) .
C224 C213 1.466(6) .
C113 N112 1.335(6) .
C113 C114 1.421(6) .
C113 C134 1.482(6) .
C12 C13 1.390(6) .
C12 C11 1.411(6) .
C114 C115 1.381(6) .
C114 C11 1.481(6) .
C324 C316 1.498(7) .
C214 C215 1.379(6) .
C214 C213 1.397(6) .
C214 C13 1.496(6) .
C316 N311 1.344(6) .
C16 C11 1.385(7) .
C16 C15 1.396(7) .
C215 C216 1.388(6) .
C15 C314 1.475(7) .
C213 N212 1.336(6) .
C216 N211 1.332(6) .
C203 N200 1.365(10) .
N312 N311 1.339(5) .
N212 N211 1.331(5) .
N111 N112 1.336(5) .
N200 C201 1.279(9) .
N200 C202 1.515(10) .
O200 C201 1.328(9) .
O300 O300 1.45(2) 2_676
